data_4061989
_journal_name_full Organometallics
_journal_year 2003
_chemical_formula_moiety 'C87 H89 Au2 Cl2 O7 P2'
_chemical_formula_sum 'C87 H89 Au2 Cl2 O7 P2'
_chemical_formula_weight 1773.36
_space_group_IT_number 14
_symmetry_cell_setting monoclinic
_symmetry_space_group_name_Hall '-P 2ybc'
_symmetry_space_group_name_H-M 'P 1 21/c 1'
_cell_angle_alpha 90.00
_cell_angle_beta 98.41(4)
_cell_angle_gamma 90.00
_cell_formula_units_Z 4
_cell_length_a 22.277(4)
_cell_length_b 13.109(2)
_cell_length_c 27.775(5)
_cell_measurement_temperature 301(2)
_cell_volume 8024(2)
_diffrn_ambient_temperature 301(2)
_exptl_crystal_density_diffrn 1.468
_cod_original_sg_symbol_H-M 'P 21/c'
_cod_database_code 4061989

loop_
_symmetry_equiv_pos_as_xyz
'x, y, z'
'-x, y+1/2, -z+1/2'
'-x, -y, -z'
'x, -y-1/2, z-1/2'

loop_
_atom_site_label
_atom_site_type_symbol
_atom_site_fract_x
_atom_site_fract_y
_atom_site_fract_z
_atom_site_U_iso_or_equiv
_atom_site_adp_type
_atom_site_occupancy
_atom_site_symmetry_multiplicity
_atom_site_calc_flag
_atom_site_refinement_flags
_atom_site_disorder_assembly
_atom_site_disorder_group
Au1 Au 0.28892(2) 0.72637(4) 0.04952(2) 0.0866(2) Uani 1 1 d . . .
Au2 Au 0.48532(2) 1.08954(4) 0.139287(18) 0.0789(2) Uani 1 1 d . . .
P1 P 0.37055(15) 0.6359(2) 0.03195(12) 0.0752(9) Uani 1 1 d . . .
P2 P 0.57561(15) 1.0062(2) 0.16026(12) 0.0762(9) Uani 1 1 d . . .
O1 O 0.0074(3) 1.1826(6) 0.0785(3) 0.088(3) Uani 1 1 d . . .
O2 O -0.0890(4) 1.3081(7) 0.0936(3) 0.097(3) Uani 1 1 d . . .
O3 O -0.0553(5) 1.5181(7) 0.1078(4) 0.102(3) Uani 1 1 d . . .
O4 O 0.0709(4) 1.6020(6) 0.1329(3) 0.096(3) Uani 1 1 d . . .
O5 O 0.1586(3) 1.4735(5) 0.1075(3) 0.072(2) Uani 1 1 d . . .
O6 O 0.1025(4) 1.2771(5) 0.1469(3) 0.076(2) Uani 1 1 d . . .
O7 O 0.0984(3) 1.3249(6) 0.0366(3) 0.078(2) Uani 1 1 d . . .
C1 C 0.2202(7) 0.8140(9) 0.0630(5) 0.094(4) Uani 1 1 d . . .
C2 C 0.1837(6) 0.8775(9) 0.0683(5) 0.087(4) Uani 1 1 d . . .
C3 C 0.1383(6) 0.9569(9) 0.0720(6) 0.084(4) Uani 1 1 d . . .
C4 C 0.1186(6) 0.9796(9) 0.1156(6) 0.093(4) Uani 1 1 d . . .
H4 H 0.1345 0.9426 0.1431 0.111 Uiso 1 1 calc R . .
C5 C 0.0755(6) 1.0565(9) 0.1205(6) 0.083(4) Uani 1 1 d . . .
C6 C 0.0516(5) 1.1074(8) 0.0763(6) 0.079(4) Uani 1 1 d . . .
C7 C 0.0717(5) 1.0891(9) 0.0318(5) 0.078(4) Uani 1 1 d . . .
C8 C 0.1166(6) 1.0123(8) 0.0313(5) 0.081(4) Uani 1 1 d . . .
H8 H 0.1317 0.9991 0.0024 0.098 Uiso 1 1 calc R . .
C9 C 0.0583(8) 1.0852(10) 0.1700(5) 0.108(5) Uani 1 1 d . . .
H9A H 0.0242 1.1320 0.1651 0.130 Uiso 1 1 calc R . .
H9B H 0.0452 1.0242 0.1853 0.130 Uiso 1 1 calc R . .
C10 C 0.1094(6) 1.1338(9) 0.2035(5) 0.083(4) Uani 1 1 d . . .
C11 C 0.1306(6) 1.2306(8) 0.1900(5) 0.070(3) Uani 1 1 d . . .
C12 C 0.1792(5) 1.2781(8) 0.2181(4) 0.065(3) Uani 1 1 d . . .
C13 C 0.2053(7) 1.2325(12) 0.2587(5) 0.099(4) Uani 1 1 d . . .
H13 H 0.2377 1.2649 0.2775 0.118 Uiso 1 1 calc R . .
C14 C 0.1863(9) 1.1393(17) 0.2740(6) 0.132(7) Uani 1 1 d . . .
H14 H 0.2059 1.1100 0.3026 0.159 Uiso 1 1 calc R . .
C15 C 0.1394(8) 1.0909(11) 0.2475(5) 0.105(5) Uani 1 1 d . . .
H15 H 0.1264 1.0285 0.2581 0.126 Uiso 1 1 calc R . .
C16 C 0.2025(6) 1.3751(8) 0.1985(4) 0.078(4) Uani 1 1 d . . .
H16A H 0.1691 1.4231 0.1922 0.094 Uiso 1 1 calc R . .
H16B H 0.2325 1.4046 0.2234 0.094 Uiso 1 1 calc R . .
C17 C 0.2302(5) 1.3623(7) 0.1532(4) 0.061(3) Uani 1 1 d . . .
C18 C 0.2075(5) 1.4094(8) 0.1099(5) 0.068(3) Uani 1 1 d . . .
C19 C 0.2333(5) 1.3885(7) 0.0671(5) 0.066(3) Uani 1 1 d . . .
C20 C 0.2812(5) 1.3261(8) 0.0706(4) 0.068(3) Uani 1 1 d . . .
H20 H 0.2980 1.3127 0.0425 0.082 Uiso 1 1 calc R . .
C21 C 0.3074(5) 1.2803(8) 0.1132(5) 0.070(3) Uani 1 1 d . . .
C22 C 0.2797(5) 1.2984(8) 0.1541(4) 0.065(3) Uani 1 1 d . . .
H22 H 0.2952 1.2664 0.1831 0.078 Uiso 1 1 calc R . .
C23 C 0.3621(6) 1.2181(9) 0.1173(4) 0.076(3) Uani 1 1 d . . .
C24 C 0.4067(6) 1.1690(9) 0.1241(4) 0.080(4) Uani 1 1 d . . .
C25 C 0.2048(6) 1.4299(8) 0.0179(4) 0.080(4) Uani 1 1 d . . .
H25A H 0.1751 1.4815 0.0228 0.096 Uiso 1 1 calc R . .
H25B H 0.2360 1.4624 0.0023 0.096 Uiso 1 1 calc R . .
C26 C 0.1754(4) 1.3508(5) -0.0140(3) 0.071(3) Uani 1 1 d G . .
C27 C 0.1257(4) 1.2956(7) -0.0033(3) 0.076(4) Uani 1 1 d G . .
C28 C 0.1036(4) 1.2140(6) -0.0326(4) 0.094(4) Uani 1 1 d G . .
C29 C 0.1312(5) 1.1875(6) -0.0726(3) 0.121(7) Uani 1 1 d G . .
H29 H 0.1164 1.1329 -0.0922 0.146 Uiso 1 1 calc R . .
C30 C 0.1809(5) 1.2427(9) -0.0833(3) 0.149(9) Uani 1 1 d G . .
H30 H 0.1993 1.2249 -0.1101 0.179 Uiso 1 1 calc R . .
C31 C 0.2030(4) 1.3243(8) -0.0540(4) 0.108(6) Uani 1 1 d G . .
H31 H 0.2362 1.3612 -0.0612 0.129 Uiso 1 1 calc R . .
C32 C 0.0537(7) 1.1567(11) -0.0147(5) 0.108(6) Uani 1 1 d . . .
H32A H 0.0348 1.1129 -0.0408 0.129 Uiso 1 1 calc R . .
H32B H 0.0232 1.2054 -0.0079 0.129 Uiso 1 1 calc R . .
C33 C 0.0536(6) 1.4006(9) 0.0263(5) 0.096(4) Uani 1 1 d . . .
H33A H 0.0371 1.4169 0.0554 0.144 Uiso 1 1 calc R . .
H33B H 0.0218 1.3758 0.0020 0.144 Uiso 1 1 calc R . .
H33C H 0.0712 1.4606 0.0144 0.144 Uiso 1 1 calc R . .
C34 C 0.0564(6) 1.3446(9) 0.1540(5) 0.097(4) Uani 1 1 d . . .
H34A H 0.0389 1.3732 0.1233 0.145 Uiso 1 1 calc R . .
H34B H 0.0727 1.3983 0.1755 0.145 Uiso 1 1 calc R . .
H34C H 0.0256 1.3088 0.1681 0.145 Uiso 1 1 calc R . .
C35 C -0.0558(6) 1.1508(11) 0.0685(6) 0.122(6) Uani 1 1 d . . .
H35A H -0.0675 1.1173 0.0969 0.146 Uiso 1 1 calc R . .
H35B H -0.0613 1.1030 0.0416 0.146 Uiso 1 1 calc R . .
C36 C -0.0942(6) 1.2439(12) 0.0561(7) 0.121(6) Uani 1 1 d . . .
H36A H -0.0817 1.2777 0.0281 0.146 Uiso 1 1 calc R . .
H36B H -0.1364 1.2238 0.0475 0.146 Uiso 1 1 calc R . .
C37 C -0.1255(6) 1.3955(11) 0.0820(7) 0.118(6) Uani 1 1 d . . .
H37A H -0.1678 1.3784 0.0823 0.142 Uiso 1 1 calc R . .
H37B H -0.1211 1.4190 0.0495 0.142 Uiso 1 1 calc R . .
C38 C -0.1074(7) 1.4757(13) 0.1169(7) 0.116(5) Uani 1 1 d . . .
H38A H -0.1389 1.5273 0.1147 0.140 Uiso 1 1 calc R . .
H38B H -0.1019 1.4477 0.1496 0.140 Uiso 1 1 calc R . .
C39 C -0.0379(8) 1.5939(13) 0.1377(7) 0.119(6) Uani 1 1 d . . .
H39A H -0.0249 1.5669 0.1701 0.143 Uiso 1 1 calc R . .
H39B H -0.0720 1.6390 0.1393 0.143 Uiso 1 1 calc R . .
C40 C 0.0118(7) 1.6521(10) 0.1222(6) 0.117(6) Uani 1 1 d . . .
H40A H 0.0140 1.7181 0.1381 0.140 Uiso 1 1 calc R . .
H40B H 0.0028 1.6638 0.0874 0.140 Uiso 1 1 calc R . .
C41 C 0.1169(7) 1.6389(9) 0.1078(5) 0.094(4) Uani 1 1 d . . .
H41A H 0.1259 1.7094 0.1167 0.112 Uiso 1 1 calc R . .
H41B H 0.1034 1.6361 0.0730 0.112 Uiso 1 1 calc R . .
C42 C 0.1730(5) 1.5748(8) 0.1205(5) 0.087(4) Uani 1 1 d . . .
H42A H 0.2049 1.5993 0.1030 0.104 Uiso 1 1 calc R . .
H42B H 0.1874 1.5793 0.1551 0.104 Uiso 1 1 calc R . .
C43 C 0.3540(6) 0.5508(8) -0.0200(5) 0.072(3) Uani 1 1 d . . .
C44 C 0.3773(6) 0.4559(9) -0.0219(6) 0.087(4) Uani 1 1 d . . .
H44 H 0.3995 0.4280 0.0060 0.104 Uiso 1 1 calc R . .
C45 C 0.3690(7) 0.4005(11) -0.0639(7) 0.104(5) Uani 1 1 d . . .
H45 H 0.3858 0.3358 -0.0652 0.125 Uiso 1 1 calc R . .
C46 C 0.3351(9) 0.4426(16) -0.1042(7) 0.115(6) Uani 1 1 d . . .
C47 C 0.3090(9) 0.5347(16) -0.1028(7) 0.134(6) Uani 1 1 d . . .
H47 H 0.2853 0.5617 -0.1302 0.160 Uiso 1 1 calc R . .
C48 C 0.3184(7) 0.5868(11) -0.0606(6) 0.105(5) Uani 1 1 d . . .
H48 H 0.2999 0.6501 -0.0591 0.125 Uiso 1 1 calc R . .
C49 C 0.324(2) 0.395(4) -0.1421(18) 0.20(2) Uani 0.50 1 d P . .
H49A H 0.3427 0.3286 -0.1381 0.293 Uiso 0.50 1 calc PR . .
H49B H 0.3399 0.4308 -0.1676 0.293 Uiso 0.50 1 calc PR . .
H49C H 0.2810 0.3869 -0.1506 0.293 Uiso 0.50 1 calc PR . .
C50 C 0.4100(6) 0.5590(8) 0.0812(4) 0.066(3) Uani 1 1 d . . .
C51 C 0.4698(7) 0.5351(9) 0.0834(5) 0.094(4) Uani 1 1 d . . .
H51 H 0.4905 0.5585 0.0588 0.113 Uiso 1 1 calc R . .
C52 C 0.5012(8) 0.4773(10) 0.1207(6) 0.102(5) Uani 1 1 d . . .
H52 H 0.5424 0.4640 0.1220 0.122 Uiso 1 1 calc R . .
C53 C 0.4685(9) 0.4399(10) 0.1563(6) 0.097(5) Uani 1 1 d . . .
C54 C 0.4082(9) 0.4627(12) 0.1550(6) 0.115(6) Uani 1 1 d . . .
H54 H 0.3870 0.4384 0.1791 0.138 Uiso 1 1 calc R . .
C55 C 0.3798(6) 0.5212(10) 0.1181(5) 0.094(4) Uani 1 1 d . . .
H55 H 0.3389 0.5366 0.1174 0.113 Uiso 1 1 calc R . .
C56 C 0.5058(10) 0.3745(14) 0.1958(7) 0.065(6) Uani 0.50 1 d P . .
H56A H 0.5469 0.3701 0.1895 0.098 Uiso 0.50 1 calc PR . .
H56B H 0.4886 0.3074 0.1956 0.098 Uiso 0.50 1 calc PR . .
H56C H 0.5051 0.4053 0.2271 0.098 Uiso 0.50 1 calc PR . .
C57 C 0.4283(6) 0.7169(8) 0.0148(5) 0.070(3) Uani 1 1 d . . .
C58 C 0.4632(6) 0.6907(9) -0.0197(5) 0.087(4) Uani 1 1 d . . .
H58 H 0.4546 0.6299 -0.0366 0.105 Uiso 1 1 calc R . .
C59 C 0.5114(7) 0.7507(11) -0.0309(6) 0.105(5) Uani 1 1 d . . .
H59 H 0.5346 0.7308 -0.0546 0.126 Uiso 1 1 calc R . .
C60 C 0.5231(7) 0.8423(13) -0.0049(6) 0.107(5) Uani 1 1 d . . .
H60 H 0.5545 0.8845 -0.0114 0.128 Uiso 1 1 calc R . .
C61 C 0.4879(8) 0.8706(11) 0.0309(6) 0.100(5) Uani 1 1 d . . .
H61 H 0.4958 0.9310 0.0482 0.121 Uiso 1 1 calc R . .
C62 C 0.4411(6) 0.8069(10) 0.0399(5) 0.087(4) Uani 1 1 d . . .
H62 H 0.4177 0.8254 0.0636 0.104 Uiso 1 1 calc R . .
C64 C 0.6183(5) 0.9869(8) 0.1110(4) 0.068(3) Uani 1 1 d . . .
C65 C 0.6444(6) 0.8916(10) 0.1012(5) 0.095(4) Uani 1 1 d . . .
H65 H 0.6396 0.8362 0.1213 0.114 Uiso 1 1 calc R . .
C66 C 0.6754(7) 0.8797(10) 0.0641(6) 0.100(4) Uani 1 1 d . . .
H66 H 0.6907 0.8155 0.0583 0.120 Uiso 1 1 calc R . .
C67 C 0.6856(6) 0.9580(12) 0.0345(5) 0.093(4) Uani 1 1 d . . .
C68 C 0.6613(7) 1.0548(11) 0.0446(6) 0.103(5) Uani 1 1 d . . .
H68 H 0.6680 1.1106 0.0254 0.123 Uiso 1 1 calc R . .
C69 C 0.6285(7) 1.0671(11) 0.0821(6) 0.096(4) Uani 1 1 d . . .
H69 H 0.6129 1.1311 0.0879 0.115 Uiso 1 1 calc R . .
C70 C 0.7197(8) 0.9384(13) -0.0095(6) 0.126(5) Uani 1 1 d . . .
H70A H 0.7232 1.0012 -0.0267 0.190 Uiso 1 1 calc R . .
H70B H 0.6976 0.8897 -0.0310 0.190 Uiso 1 1 calc R . .
H70C H 0.7595 0.9122 0.0019 0.190 Uiso 1 1 calc R . .
C71 C 0.5686(6) 0.8794(9) 0.1845(4) 0.078(4) Uani 1 1 d . . .
C72 C 0.5169(6) 0.8211(11) 0.1673(4) 0.092(4) Uani 1 1 d . . .
H72 H 0.4854 0.8494 0.1458 0.111 Uiso 1 1 calc R . .
C73 C 0.5136(8) 0.7201(10) 0.1828(6) 0.111(5) Uani 1 1 d . . .
H73 H 0.4810 0.6794 0.1697 0.133 Uiso 1 1 calc R . .
C74 C 0.5556(8) 0.6825(11) 0.2154(5) 0.112(6) Uani 1 1 d . . .
H74 H 0.5509 0.6169 0.2271 0.134 Uiso 1 1 calc R . .
C75 C 0.6054(8) 0.7356(11) 0.2327(6) 0.122(7) Uani 1 1 d . . .
H75 H 0.6358 0.7057 0.2547 0.147 Uiso 1 1 calc R . .
C76 C 0.6115(6) 0.8326(9) 0.2180(5) 0.105(5) Uani 1 1 d . . .
H76 H 0.6459 0.8692 0.2309 0.126 Uiso 1 1 calc R . .
C77 C 0.6275(6) 1.0735(8) 0.2054(5) 0.081(4) Uani 1 1 d . . .
C78 C 0.6884(7) 1.0659(12) 0.2090(7) 0.137(7) Uani 1 1 d . . .
H78 H 0.7061 1.0244 0.1877 0.164 Uiso 1 1 calc R . .
C79 C 0.7243(8) 1.1213(15) 0.2451(7) 0.143(7) Uani 1 1 d . . .
H79 H 0.7663 1.1182 0.2472 0.172 Uiso 1 1 calc R . .
C80 C 0.6994(11) 1.1793(13) 0.2770(8) 0.140(8) Uani 1 1 d . . .
H80 H 0.7241 1.2163 0.3007 0.168 Uiso 1 1 calc R . .
C81 C 0.6410(11) 1.1833(15) 0.2747(8) 0.165(9) Uani 1 1 d . . .
H81 H 0.6244 1.2214 0.2978 0.198 Uiso 1 1 calc R . .
C82 C 0.6034(8) 1.1341(12) 0.2401(6) 0.121(5) Uiso 1 1 d . . .
H82 H 0.5616 1.1401 0.2389 0.145 Uiso 1 1 calc R . .
C83 C 0.3032(9) 0.9829(17) 0.1580(8) 0.217(12) Uani 1 1 d D . .
H83A H 0.3126 1.0475 0.1438 0.260 Uiso 1 1 calc R . .
H83B H 0.2709 0.9517 0.1356 0.260 Uiso 1 1 calc R . .
Cl1 Cl 0.3637(4) 0.9092(6) 0.1597(5) 0.331(7) Uani 1 1 d D . .
Cl2 Cl 0.2759(6) 1.0081(8) 0.2085(4) 0.296(5) Uani 1 1 d D . .
C84 C 0.8421(18) 1.315(3) 0.2483(14) 0.156(13) Uiso 0.50 1 d PD . .
C87' C 0.832(2) 1.008(3) 0.1780(18) 0.21(2) Uiso 0.50 1 d PD . .
C87 C 0.810(5) 1.085(5) 0.163(4) 0.52(8) Uiso 0.50 1 d PD . .
C85 C 0.8986(16) 1.232(3) 0.2355(14) 0.309(18) Uiso 1 1 d D . .
C84' C 0.963(2) 1.301(3) 0.2609(16) 0.179(16) Uiso 0.50 1 d PD . .
C86 C 0.869(3) 1.113(4) 0.211(2) 0.51(4) Uiso 1 1 d D . .
C88' C 0.9013(18) 0.959(3) 0.2062(15) 0.174(15) Uiso 0.50 1 d PD . .
C89 C 0.792(5) 1.300(6) 0.178(3) 0.39(5) Uiso 0.50 1 d PD . .
C88 C 0.777(3) 1.198(4) 0.136(2) 0.24(2) Uiso 0.50 1 d PD . .
C89' C 0.952(2) 0.857(4) 0.2063(19) 0.23(2) Uiso 0.50 1 d PD . .

loop_
_atom_site_aniso_label
_atom_site_aniso_U_11
_atom_site_aniso_U_22
_atom_site_aniso_U_33
_atom_site_aniso_U_23
_atom_site_aniso_U_13
_atom_site_aniso_U_12
Au1 0.0758(4) 0.0654(3) 0.1234(5) -0.0003(3) 0.0306(3) 0.0085(2)
Au2 0.0618(3) 0.0850(3) 0.0893(4) 0.0104(3) 0.0091(3) 0.0248(2)
P1 0.070(2) 0.0602(17) 0.098(2) 0.0019(16) 0.0196(19) 0.0046(15)
P2 0.063(2) 0.0752(19) 0.088(2) 0.0067(16) 0.0036(18) 0.0195(16)
O1 0.050(5) 0.086(5) 0.127(7) -0.034(5) 0.008(5) 0.006(4)
O2 0.075(7) 0.109(7) 0.104(7) -0.017(6) 0.002(5) 0.008(5)
O3 0.084(8) 0.082(6) 0.143(9) -0.009(6) 0.030(7) 0.009(5)
O4 0.092(7) 0.074(5) 0.123(7) 0.014(5) 0.019(6) 0.036(5)
O5 0.052(5) 0.059(4) 0.101(6) -0.011(4) 0.000(4) 0.009(4)
O6 0.074(6) 0.064(4) 0.088(6) -0.002(4) 0.006(5) 0.014(4)
O7 0.068(5) 0.091(5) 0.073(5) -0.017(4) 0.004(5) 0.019(4)
C1 0.094(11) 0.056(7) 0.136(12) 0.005(7) 0.029(9) 0.010(7)
C2 0.070(9) 0.062(8) 0.131(12) -0.008(7) 0.021(8) -0.005(7)
C3 0.074(9) 0.066(8) 0.112(12) -0.019(8) 0.009(9) -0.005(7)
C4 0.079(10) 0.079(9) 0.125(12) -0.006(8) 0.029(9) -0.004(7)
C5 0.057(8) 0.067(8) 0.128(12) -0.001(8) 0.022(9) -0.008(6)
C6 0.043(7) 0.064(7) 0.130(12) -0.033(8) 0.010(8) -0.002(6)
C7 0.052(7) 0.081(8) 0.099(10) -0.036(8) 0.005(8) -0.001(6)
C8 0.078(9) 0.063(7) 0.101(10) -0.029(7) 0.006(8) 0.000(7)
C9 0.135(14) 0.078(8) 0.130(12) 0.014(8) 0.077(12) 0.020(9)
C10 0.057(8) 0.075(8) 0.123(12) -0.031(8) 0.036(8) -0.011(6)
C11 0.062(8) 0.067(7) 0.087(9) 0.004(7) 0.026(7) 0.012(6)
C12 0.057(8) 0.074(7) 0.065(8) 0.004(6) 0.010(7) 0.009(6)
C13 0.093(11) 0.117(11) 0.091(11) 0.025(9) 0.030(9) 0.003(9)
C14 0.113(14) 0.20(2) 0.077(11) 0.007(12) -0.022(11) 0.022(13)
C15 0.144(15) 0.100(10) 0.078(10) 0.052(9) 0.040(10) 0.027(10)
C16 0.069(8) 0.075(8) 0.084(9) -0.014(6) -0.012(8) 0.004(6)
C17 0.054(7) 0.057(6) 0.072(9) -0.002(6) 0.006(7) -0.005(5)
C18 0.042(7) 0.060(6) 0.099(10) 0.002(7) 0.001(7) -0.005(5)
C19 0.041(7) 0.061(7) 0.092(9) 0.012(6) 0.001(7) 0.010(5)
C20 0.059(8) 0.070(7) 0.077(8) 0.012(6) 0.015(7) 0.004(6)
C21 0.057(8) 0.071(7) 0.079(9) 0.012(7) 0.008(7) 0.002(6)
C22 0.057(8) 0.066(7) 0.070(8) 0.015(6) 0.003(7) -0.003(6)
C23 0.055(8) 0.090(8) 0.083(9) 0.006(7) 0.009(7) 0.018(7)
C24 0.080(10) 0.079(8) 0.080(9) 0.013(6) 0.003(7) 0.008(7)
C25 0.064(8) 0.072(8) 0.104(10) 0.024(7) 0.010(7) 0.011(6)
C26 0.050(8) 0.091(9) 0.072(9) 0.005(7) 0.009(7) 0.024(7)
C27 0.070(9) 0.078(8) 0.073(9) 0.001(7) -0.018(8) 0.014(7)
C28 0.061(9) 0.115(11) 0.099(12) 0.008(9) -0.014(9) 0.016(8)
C29 0.164(18) 0.142(13) 0.048(8) -0.046(8) -0.020(10) 0.099(13)
C30 0.096(14) 0.21(2) 0.154(18) 0.107(17) 0.077(13) 0.077(14)
C31 0.106(13) 0.111(11) 0.102(12) -0.011(9) 0.003(11) 0.031(10)
C32 0.098(12) 0.126(11) 0.084(10) -0.050(9) -0.036(9) 0.049(10)
C33 0.076(9) 0.086(8) 0.125(11) -0.015(8) 0.012(8) 0.029(7)
C34 0.083(10) 0.080(8) 0.122(11) 0.001(8) -0.003(9) 0.017(7)
C35 0.072(11) 0.122(12) 0.168(15) -0.045(11) 0.005(11) 0.000(9)
C36 0.049(9) 0.139(13) 0.171(17) 0.002(12) -0.003(10) 0.024(9)
C37 0.065(9) 0.100(11) 0.186(16) 0.026(11) 0.004(10) 0.047(8)
C38 0.067(11) 0.115(12) 0.175(16) -0.013(11) 0.044(11) 0.024(9)
C39 0.075(11) 0.118(13) 0.174(17) 0.041(13) 0.052(11) 0.024(10)
C40 0.104(12) 0.084(9) 0.149(13) -0.012(9) -0.025(11) 0.051(9)
C41 0.089(11) 0.071(8) 0.123(11) 0.014(8) 0.027(10) 0.009(7)
C42 0.068(8) 0.056(7) 0.135(11) 0.002(7) 0.014(8) 0.011(6)
C43 0.067(8) 0.066(7) 0.083(9) -0.002(6) 0.013(7) 0.000(6)
C44 0.081(9) 0.067(8) 0.114(11) 0.000(8) 0.021(8) 0.004(7)
C45 0.097(12) 0.090(10) 0.127(13) -0.016(10) 0.026(11) -0.001(8)
C46 0.099(13) 0.139(17) 0.104(14) -0.024(13) 0.005(12) -0.025(12)
C47 0.128(16) 0.136(15) 0.127(16) -0.011(13) -0.011(12) 0.012(13)
C48 0.093(11) 0.101(10) 0.113(12) -0.017(10) -0.005(10) 0.010(8)
C49 0.19(5) 0.21(5) 0.17(4) 0.03(4) -0.02(4) -0.06(4)
C50 0.065(8) 0.056(6) 0.080(8) 0.003(6) 0.014(7) 0.000(6)
C51 0.104(12) 0.084(9) 0.096(10) 0.019(8) 0.024(9) 0.014(8)
C52 0.109(13) 0.080(9) 0.110(12) 0.002(8) -0.006(11) 0.026(8)
C53 0.118(14) 0.064(8) 0.104(12) -0.008(8) -0.001(12) -0.003(8)
C54 0.131(16) 0.112(11) 0.093(11) 0.039(9) -0.009(12) -0.042(11)
C55 0.075(10) 0.107(10) 0.098(11) 0.001(9) 0.007(9) -0.024(8)
C56 0.087(17) 0.065(13) 0.042(12) 0.037(10) 0.001(12) -0.017(11)
C57 0.073(9) 0.054(7) 0.083(9) 0.006(6) 0.013(7) 0.011(6)
C58 0.076(9) 0.073(8) 0.115(11) 0.023(8) 0.020(9) 0.001(7)
C59 0.089(11) 0.088(10) 0.140(13) 0.032(9) 0.020(10) 0.007(8)
C60 0.080(11) 0.112(13) 0.119(13) 0.053(11) -0.015(10) -0.023(9)
C61 0.102(13) 0.096(10) 0.098(11) 0.011(9) -0.002(10) -0.017(9)
C62 0.070(9) 0.104(10) 0.087(9) 0.011(8) 0.012(8) 0.003(8)
C64 0.054(7) 0.070(7) 0.081(8) 0.013(6) 0.008(6) 0.018(6)
C65 0.081(10) 0.107(11) 0.102(11) 0.025(8) 0.034(9) 0.026(8)
C66 0.103(12) 0.080(9) 0.124(12) 0.024(9) 0.044(10) 0.001(8)
C67 0.065(9) 0.104(10) 0.112(11) -0.009(9) 0.013(8) 0.020(8)
C68 0.101(12) 0.104(11) 0.104(12) 0.036(9) 0.013(10) 0.016(9)
C69 0.095(11) 0.102(11) 0.095(10) 0.019(9) 0.029(9) 0.028(8)
C70 0.109(13) 0.165(15) 0.119(12) -0.002(11) 0.061(11) -0.014(11)
C71 0.069(9) 0.079(8) 0.081(9) 0.006(6) -0.005(7) 0.005(7)
C72 0.078(10) 0.124(11) 0.073(9) 0.000(8) 0.001(8) 0.013(8)
C73 0.135(15) 0.071(9) 0.123(13) 0.012(8) 0.008(11) -0.023(9)
C74 0.140(15) 0.092(10) 0.094(11) 0.031(9) -0.014(11) 0.018(11)
C75 0.121(14) 0.103(11) 0.117(12) 0.009(9) -0.068(11) -0.023(9)
C76 0.094(11) 0.068(9) 0.135(12) 0.017(8) -0.043(10) -0.017(7)
C77 0.076(9) 0.060(7) 0.103(10) -0.003(6) -0.001(8) 0.017(6)
C78 0.072(12) 0.150(14) 0.172(17) -0.036(12) -0.032(12) 0.012(10)
C79 0.094(13) 0.157(16) 0.166(17) -0.047(14) -0.025(13) 0.018(12)
C80 0.123(17) 0.104(12) 0.175(19) -0.044(12) -0.037(16) -0.003(12)
C81 0.140(19) 0.168(18) 0.179(19) -0.098(15) -0.001(17) -0.026(15)
C83 0.18(3) 0.20(2) 0.26(3) 0.06(2) -0.03(2) -0.008(19)
Cl1 0.223(8) 0.199(7) 0.621(19) 0.161(9) 0.228(11) 0.082(6)
Cl2 0.331(13) 0.276(10) 0.316(11) -0.092(8) 0.162(10) -0.035(9)

loop_
_geom_bond_atom_site_label_1
_geom_bond_atom_site_label_2
_geom_bond_distance
_geom_bond_site_symmetry_2
_geom_bond_publ_flag
Au1 C1 1.991(15) . ?
Au1 P1 2.282(3) . ?
Au2 C24 2.028(13) . ?
Au2 P2 2.288(3) . ?
P1 C57 1.786(13) . ?
P1 C43 1.820(12) . ?
P1 C50 1.820(12) . ?
P2 C64 1.794(13) . ?
P2 C77 1.806(12) . ?
P2 C71 1.810(12) . ?
O1 C6 1.401(13) . ?
O1 C35 1.456(15) . ?
O2 C36 1.333(17) . ?
O2 C37 1.415(13) . ?
O3 C39 1.316(18) . ?
O3 C38 1.345(17) . ?
O4 C41 1.410(16) . ?
O4 C40 1.463(15) . ?
O5 C18 1.370(13) . ?
O5 C42 1.401(11) . ?
O6 C34 1.392(14) . ?
O6 C11 1.406(13) . ?
O7 C27 1.394(10) . ?
O7 C33 1.408(12) . ?
C1 C2 1.190(17) . ?
C2 C3 1.464(18) . ?
C3 C8 1.371(16) . ?
C3 C4 1.380(19) . ?
C4 C5 1.413(17) . ?
C5 C6 1.431(17) . ?
C5 C9 1.526(19) . ?
C6 C7 1.395(18) . ?
C7 C8 1.420(16) . ?
C7 C32 1.569(18) . ?
C9 C10 1.504(18) . ?
C10 C15 1.419(17) . ?
C10 C11 1.425(16) . ?
C11 C12 1.385(15) . ?
C12 C13 1.333(16) . ?
C12 C16 1.504(16) . ?
C13 C14 1.38(2) . ?
C14 C15 1.35(2) . ?
C16 C17 1.492(16) . ?
C17 C18 1.378(14) . ?
C17 C22 1.383(15) . ?
C18 C19 1.421(17) . ?
C19 C20 1.337(14) . ?
C19 C25 1.521(15) . ?
C20 C21 1.379(14) . ?
C21 C22 1.387(16) . ?
C21 C23 1.457(17) . ?
C23 C24 1.177(15) . ?
C25 C26 1.457(13) . ?
C26 C27 1.3900 . ?
C26 C31 1.3900 . ?
C27 C28 1.3900 . ?
C28 C29 1.3900 . ?
C28 C32 1.488(18) . ?
C29 C30 1.3900 . ?
C30 C31 1.3900 . ?
C35 C36 1.502(18) . ?
C37 C38 1.446(19) . ?
C39 C40 1.46(2) . ?
C41 C42 1.504(16) . ?
C43 C44 1.352(15) . ?
C43 C48 1.364(16) . ?
C44 C45 1.364(18) . ?
C45 C46 1.37(2) . ?
C46 C49 1.22(4) . ?
C46 C47 1.34(2) . ?
C47 C48 1.35(2) . ?
C50 C51 1.361(17) . ?
C50 C55 1.396(17) . ?
C51 C52 1.387(16) . ?
C52 C53 1.40(2) . ?
C53 C54 1.37(2) . ?
C53 C56 1.54(2) . ?
C54 C55 1.361(17) . ?
C57 C58 1.362(17) . ?
C57 C62 1.379(16) . ?
C58 C59 1.404(19) . ?
C59 C60 1.41(2) . ?
C60 C61 1.40(2) . ?
C61 C62 1.388(19) . ?
C64 C69 1.363(17) . ?
C64 C65 1.421(16) . ?
C65 C66 1.334(18) . ?
C66 C67 1.354(18) . ?
C67 C68 1.423(18) . ?
C67 C70 1.55(2) . ?
C68 C69 1.367(19) . ?
C71 C76 1.376(15) . ?
C71 C72 1.407(17) . ?
C72 C73 1.398(17) . ?
C73 C74 1.301(18) . ?
C74 C75 1.339(19) . ?
C75 C76 1.348(17) . ?
C77 C78 1.350(19) . ?
C77 C82 1.41(2) . ?
C78 C79 1.39(2) . ?
C79 C80 1.35(2) . ?
C80 C81 1.30(3) . ?
C81 C82 1.34(2) . ?
C83 Cl2 1.642(15) . ?
C83 Cl1 1.653(15) . ?
C84 C85 1.74(2) . ?
C87' C87 1.18(7) . ?
C87' C88' 1.74(2) . ?
C87' C86 1.78(2) . ?
C87 C88 1.77(2) . ?
C87 C86 1.78(2) . ?
C85 C84' 1.75(2) . ?
C85 C86 1.79(2) . ?
C88' C89' 1.75(2) . ?
C89 C88 1.78(2) . ?
